data_4308462
loop_
_publ_author_name
'Jian Fan'
'Carla Slebodnick'
'Ross Angel'
'Brian E. Hanson'

_publ_section_title
;
New Zinc Phosphates Decorated by Imidazole-Containing Ligands
;
_journal_name_full 'Inorganic Chemistry'
_journal_page_first 552
_journal_page_last 558
_journal_paper_doi 10.1021/ic0487528
_journal_volume 44
_journal_year 2005
_chemical_formula_moiety 'C6 H10 N3 O6 P Zn'
_chemical_formula_sum 'C6 H10 N3 O6 P Zn'
_chemical_formula_weight 316.51
_chemical_name_systematic
; 
 ? 
;
_space_group_IT_number 2
_symmetry_cell_setting triclinic
_symmetry_space_group_name_Hall '-P 1'
_symmetry_space_group_name_H-M 'P -1'
_atom_sites_solution_hydrogens geom
_atom_sites_solution_primary direct
_atom_sites_solution_secondary difmap
_audit_creation_method SHELXL-97
_cell_angle_alpha 86.18(3)
_cell_angle_beta 84.58(3)
_cell_angle_gamma 75.79(3)
_cell_formula_units_Z 2
_cell_length_a 5.1909(19)
_cell_length_b 9.535(4)
_cell_length_c 10.775(3)
_cell_measurement_reflns_used 842
_cell_measurement_temperature 100(2)
_cell_measurement_theta_max 21.13
_cell_measurement_theta_min 1.84
_cell_volume 514.2(3)
_computing_cell_refinement 'CrysAlis (Oxford Diffraction)'
_computing_data_collection 'CrysAlis (Oxford Diffraction)'
_computing_data_reduction 'CrysAlis (Oxford Diffraction)'
_computing_molecular_graphics 'Bruker SHELXTL'
_computing_publication_material 'Bruker SHELXTL'
_computing_structure_refinement 'SHELXL-97 (Sheldrick, 1997)'
_computing_structure_solution 'SHELXS-97 (Sheldrick, 1990)'
_diffrn_ambient_temperature 100(2)
_diffrn_detector CCD
_diffrn_detector_type 'Oxford Diffraction Sapphire 2 CCD'
_diffrn_measured_fraction_theta_full 0.997
_diffrn_measured_fraction_theta_max 0.997
_diffrn_measurement_device '\k-geometry diffractometer'
_diffrn_measurement_device_type 'Oxford Diffraction Xcalibur2'
_diffrn_measurement_method 'phi and omega scans'
_diffrn_radiation_monochromator graphite
_diffrn_radiation_probe x-ray
_diffrn_radiation_type MoK\a
_diffrn_radiation_wavelength 0.71073
_diffrn_reflns_av_R_equivalents 0.0777
_diffrn_reflns_av_sigmaI/netI 0.1572
_diffrn_reflns_limit_h_max 6
_diffrn_reflns_limit_h_min -6
_diffrn_reflns_limit_k_max 11
_diffrn_reflns_limit_k_min -10
_diffrn_reflns_limit_l_max 12
_diffrn_reflns_limit_l_min -9
_diffrn_reflns_number 3615
_diffrn_reflns_theta_full 24.99
_diffrn_reflns_theta_max 24.99
_diffrn_reflns_theta_min 2.98
_diffrn_source 'fine-focus sealed tube'
_diffrn_source_current 40
_diffrn_source_voltage 50
_diffrn_standards_decay_% <2%
_diffrn_standards_interval_count 50
_diffrn_standards_number 2
_exptl_absorpt_coefficient_mu 2.567
_exptl_absorpt_correction_type none
_exptl_crystal_colour colorless
_exptl_crystal_density_diffrn 2.044
_exptl_crystal_density_method 'not measured'
_exptl_crystal_description needle
_exptl_crystal_F_000 320
_exptl_crystal_size_max 0.34
_exptl_crystal_size_mid 0.016
_exptl_crystal_size_min 0.012
_refine_diff_density_max 0.604
_refine_diff_density_min -0.579
_refine_diff_density_rms 0.151
_refine_ls_extinction_method none
_refine_ls_goodness_of_fit_ref 0.886
_refine_ls_hydrogen_treatment mixed
_refine_ls_matrix_type full
_refine_ls_number_parameters 158
_refine_ls_number_reflns 1802
_refine_ls_number_restraints 0
_refine_ls_restrained_S_all 0.886
_refine_ls_R_factor_all 0.1029
_refine_ls_R_factor_gt 0.0529
_refine_ls_shift/su_max 0.000
_refine_ls_shift/su_mean 0.000
_refine_ls_structure_factor_coef Fsqd
_refine_ls_weighting_details 'calc w=1/[\s^2^(Fo^2^)+(0.0099P)^2^+0.0000P] where P=(Fo^2^+2Fc^2^)/3'
_refine_ls_weighting_scheme calc
_refine_ls_wR_factor_gt 0.0737
_refine_ls_wR_factor_ref 0.0872
_reflns_number_gt 1096
_reflns_number_total 1802
_reflns_threshold_expression >2sigma(I)
_cod_data_source_file ic0487528si20040906_034004_1.cif
_cod_data_source_block 2
_cod_depositor_comments
;
The following automatic conversions were performed:
'_symmetry_cell_setting' value 'Triclinic' changed to 'triclinic'
according to '/home/saulius/struct/CIF-dictionaries/cif_core.dic'
dictionary named 'cif_core.dic' version 2.4.1 from 2010-06-29.

Automatic conversion script
Id: cif_fix_enum 1527 2010-12-29 10:47:43Z saulius 
;
_cod_original_cell_volume 514.1(3)
_cod_original_sg_symbol_H-M 'P -1 '
_cod_database_code 4308462

loop_
_symmetry_equiv_pos_as_xyz
'x, y, z'
'-x, -y, -z'

loop_
_atom_site_label
_atom_site_type_symbol
_atom_site_fract_x
_atom_site_fract_y
_atom_site_fract_z
_atom_site_U_iso_or_equiv
_atom_site_adp_type
_atom_site_occupancy
_atom_site_symmetry_multiplicity
_atom_site_calc_flag
_atom_site_refinement_flags
_atom_site_disorder_assembly
_atom_site_disorder_group
Zn1 Zn 0.28995(16) 0.31810(10) 0.04646(8) 0.0129(2) Uani 1 1 d . . .
O1 O 0.4486(8) 0.7162(5) 0.0929(4) 0.0140(11) Uani 1 1 d . . .
O2 O 0.3249(8) 0.4783(4) 0.1443(4) 0.0118(11) Uani 1 1 d . . .
O3 O 0.0150(8) 0.7086(5) 0.2153(4) 0.0094(11) Uani 1 1 d . . .
H10 H 0.084(12) 0.689(7) 0.294(6) 0.02(2) Uiso 1 1 d . . .
O4 O 0.0746(8) 0.6603(5) -0.0105(4) 0.0134(11) Uani 1 1 d . . .
O10 O 0.2453(9) 0.3339(5) 0.5012(4) 0.0147(11) Uani 1 1 d . . .
O11 O -0.1718(9) 0.3245(5) 0.5672(4) 0.0148(11) Uani 1 1 d . . .
P1 P 0.2207(3) 0.6391(2) 0.10627(16) 0.0092(4) Uani 1 1 d . . .
N1 N 0.3564(10) 0.1445(6) 0.1633(5) 0.0097(13) Uani 1 1 d . . .
N2 N 0.5564(11) -0.0623(6) 0.2483(6) 0.0206(15) Uani 1 1 d . . .
H9 H 0.6798 -0.1420 0.2619 0.025 Uiso 1 1 calc R . .
N3 N -0.3515(10) 0.4474(6) 0.3496(5) 0.0108(13) Uani 1 1 d . . .
H6 H -0.3569 0.5346 0.3808 0.016 Uiso 1 1 calc R . .
H7 H -0.4673 0.4041 0.3970 0.016 Uiso 1 1 calc R . .
H8 H -0.3985 0.4610 0.2696 0.016 Uiso 1 1 calc R . .
C1 C 0.5675(13) 0.0334(7) 0.1562(6) 0.0102(16) Uani 1 1 d . . .
H1 H 0.7091 0.0242 0.0923 0.012 Uiso 1 1 calc R . .
C2 C 0.3179(13) -0.0173(8) 0.3210(6) 0.0173(18) Uani 1 1 d . . .
H2 H 0.2532 -0.0665 0.3923 0.021 Uiso 1 1 calc R . .
C3 C 0.1984(13) 0.1120(7) 0.2679(6) 0.0126(16) Uani 1 1 d . . .
C4 C -0.0749(12) 0.2080(7) 0.2991(6) 0.0101(16) Uani 1 1 d . . .
H3 H -0.1742 0.1550 0.3607 0.012 Uiso 1 1 calc R . .
H4 H -0.1720 0.2272 0.2226 0.012 Uiso 1 1 calc R . .
C5 C -0.0755(12) 0.3532(7) 0.3520(6) 0.0112(16) Uani 1 1 d . . .
H5 H 0.0491 0.3999 0.2972 0.013 Uiso 1 1 calc R . .
C6 C 0.0079(13) 0.3376(7) 0.4826(6) 0.0089(15) Uani 1 1 d . . .

loop_
_atom_site_aniso_label
_atom_site_aniso_U_11
_atom_site_aniso_U_22
_atom_site_aniso_U_33
_atom_site_aniso_U_23
_atom_site_aniso_U_13
_atom_site_aniso_U_12
Zn1 0.0070(4) 0.0161(5) 0.0158(5) -0.0012(4) -0.0008(4) -0.0033(4)
O1 0.010(2) 0.026(3) 0.010(3) -0.008(2) 0.001(2) -0.009(2)
O2 0.013(3) 0.006(3) 0.014(3) 0.004(2) -0.006(2) 0.003(2)
O3 0.002(2) 0.016(3) 0.007(3) -0.003(2) 0.002(2) 0.002(2)
O4 0.009(2) 0.018(3) 0.013(3) 0.004(2) -0.001(2) -0.004(2)
O10 0.010(3) 0.017(3) 0.017(3) -0.003(2) -0.001(2) -0.003(2)
O11 0.009(3) 0.024(3) 0.012(3) 0.001(2) -0.003(2) -0.005(2)
P1 0.0057(10) 0.0116(11) 0.0101(11) -0.0022(8) -0.0010(8) -0.0008(8)
N1 0.006(3) 0.018(4) 0.008(3) -0.003(3) 0.001(2) -0.008(3)
N2 0.013(3) 0.020(4) 0.028(4) -0.006(3) -0.012(3) 0.002(3)
N3 0.008(3) 0.012(3) 0.010(3) -0.005(3) -0.001(2) 0.004(3)
C1 0.009(4) 0.010(4) 0.013(4) -0.003(3) 0.004(3) -0.005(3)
C2 0.020(4) 0.017(5) 0.018(4) -0.004(3) -0.005(3) -0.009(4)
C3 0.016(4) 0.011(4) 0.011(4) 0.002(3) -0.009(3) 0.001(3)
C4 0.008(4) 0.006(4) 0.018(4) -0.001(3) -0.002(3) -0.004(3)
C5 0.006(3) 0.020(4) 0.006(4) 0.002(3) 0.003(3) -0.002(3)
C6 0.011(4) 0.004(4) 0.009(4) -0.003(3) 0.000(3) 0.003(3)

loop_
_atom_type_symbol
_atom_type_description
_atom_type_scat_dispersion_real
_atom_type_scat_dispersion_imag
_atom_type_scat_source
C C 0.0033 0.0016 'International Tables Vol C Tables 4.2.6.8 and 6.1.1.4'
H H 0.0000 0.0000 'International Tables Vol C Tables 4.2.6.8 and 6.1.1.4'
N N 0.0061 0.0033 'International Tables Vol C Tables 4.2.6.8 and 6.1.1.4'
O O 0.0106 0.0060 'International Tables Vol C Tables 4.2.6.8 and 6.1.1.4'
P P 0.1023 0.0942 'International Tables Vol C Tables 4.2.6.8 and 6.1.1.4'
Zn Zn 0.2839 1.4301 'International Tables Vol C Tables 4.2.6.8 and 6.1.1.4'

loop_
_geom_angle_atom_site_label_1
_geom_angle_atom_site_label_2
_geom_angle_atom_site_label_3
_geom_angle
_geom_angle_site_symmetry_1
_geom_angle_site_symmetry_3
_geom_angle_publ_flag
O1 Zn1 O4 116.16(18) 2_665 2_565 ?
O1 Zn1 O2 111.98(19) 2_665 . ?
O4 Zn1 O2 111.01(19) 2_565 . ?
O1 Zn1 N1 108.5(2) 2_665 . ?
O4 Zn1 N1 103.2(2) 2_565 . ?
O2 Zn1 N1 105.0(2) . . ?
P1 O1 Zn1 120.2(3) . 2_665 ?
P1 O2 Zn1 123.8(2) . . ?
P1 O3 H10 113(4) . . ?
P1 O4 Zn1 135.3(3) . 2_565 ?
O4 P1 O1 111.4(2) . . ?
O4 P1 O2 112.4(3) . . ?
O1 P1 O2 110.4(3) . . ?
O4 P1 O3 107.4(2) . . ?
O1 P1 O3 108.1(2) . . ?
O2 P1 O3 107.0(3) . . ?
C1 N1 C3 105.2(5) . . ?
C1 N1 Zn1 125.9(5) . . ?
C3 N1 Zn1 128.9(4) . . ?
C1 N2 C2 108.9(6) . . ?
C1 N2 H9 125.5 . . ?
C2 N2 H9 125.5 . . ?
C5 N3 H6 109.5 . . ?
C5 N3 H7 109.5 . . ?
H6 N3 H7 109.5 . . ?
C5 N3 H8 109.5 . . ?
H6 N3 H8 109.5 . . ?
H7 N3 H8 109.5 . . ?
N2 C1 N1 111.4(6) . . ?
N2 C1 H1 124.3 . . ?
N1 C1 H1 124.3 . . ?
C3 C2 N2 104.7(6) . . ?
C3 C2 H2 127.7 . . ?
N2 C2 H2 127.7 . . ?
C2 C3 N1 109.7(6) . . ?
C2 C3 C4 129.4(6) . . ?
N1 C3 C4 120.5(6) . . ?
C3 C4 C5 114.9(5) . . ?
C3 C4 H3 108.6 . . ?
C5 C4 H3 108.6 . . ?
C3 C4 H4 108.6 . . ?
C5 C4 H4 108.6 . . ?
H3 C4 H4 107.5 . . ?
N3 C5 C6 109.5(5) . . ?
N3 C5 C4 107.9(5) . . ?
C6 C5 C4 112.8(6) . . ?
N3 C5 H5 108.9 . . ?
C6 C5 H5 108.9 . . ?
C4 C5 H5 108.9 . . ?
O10 C6 O11 124.8(6) . . ?
O10 C6 C5 119.9(6) . . ?
O11 C6 C5 115.3(6) . . ?

loop_
_geom_bond_atom_site_label_1
_geom_bond_atom_site_label_2
_geom_bond_distance
_geom_bond_site_symmetry_2
_geom_bond_publ_flag
Zn1 O1 1.915(4) 2_665 ?
Zn1 O4 1.926(4) 2_565 ?
Zn1 O2 1.966(4) . ?
Zn1 N1 1.992(5) . ?
O1 P1 1.530(4) . ?
O1 Zn1 1.915(4) 2_665 ?
O2 P1 1.537(4) . ?
O3 P1 1.574(5) . ?
O3 H10 0.94(6) . ?
O4 P1 1.506(4) . ?
O4 Zn1 1.926(4) 2_565 ?
O10 C6 1.259(7) . ?
O11 C6 1.264(8) . ?
N1 C1 1.324(8) . ?
N1 C3 1.393(8) . ?
N2 C1 1.309(8) . ?
N2 C2 1.390(9) . ?
N2 H9 0.8800 . ?
N3 C5 1.494(7) . ?
N3 H6 0.9100 . ?
N3 H7 0.9100 . ?
N3 H8 0.9100 . ?
C1 H1 0.9500 . ?
C2 C3 1.353(9) . ?
C2 H2 0.9500 . ?
C3 C4 1.509(9) . ?
C4 C5 1.530(9) . ?
C4 H3 0.9900 . ?
C4 H4 0.9900 . ?
C5 C6 1.499(9) . ?
C5 H5 1.0000 . ?

loop_
_geom_torsion_atom_site_label_1
_geom_torsion_atom_site_label_2
_geom_torsion_atom_site_label_3
_geom_torsion_atom_site_label_4
_geom_torsion
_geom_torsion_site_symmetry_1
_geom_torsion_site_symmetry_2
_geom_torsion_site_symmetry_3
_geom_torsion_site_symmetry_4
_geom_torsion_publ_flag
O1 Zn1 O2 P1 79.2(3) 2_665 . . . ?
O4 Zn1 O2 P1 -52.5(4) 2_565 . . . ?
N1 Zn1 O2 P1 -163.3(3) . . . . ?
Zn1 O4 P1 O1 -145.3(4) 2_565 . . . ?
Zn1 O4 P1 O2 90.2(4) 2_565 . . . ?
Zn1 O4 P1 O3 -27.2(5) 2_565 . . . ?
Zn1 O1 P1 O4 -52.8(4) 2_665 . . . ?
Zn1 O1 P1 O2 72.8(3) 2_665 . . . ?
Zn1 O1 P1 O3 -170.5(3) 2_665 . . . ?
Zn1 O2 P1 O4 3.3(4) . . . . ?
Zn1 O2 P1 O1 -121.7(3) . . . . ?
Zn1 O2 P1 O3 120.9(3) . . . . ?
O1 Zn1 N1 C1 9.3(6) 2_665 . . . ?
O4 Zn1 N1 C1 133.1(5) 2_565 . . . ?
O2 Zn1 N1 C1 -110.6(5) . . . . ?
O1 Zn1 N1 C3 -170.6(5) 2_665 . . . ?
O4 Zn1 N1 C3 -46.8(5) 2_565 . . . ?
O2 Zn1 N1 C3 69.5(5) . . . . ?
C2 N2 C1 N1 2.4(8) . . . . ?
C3 N1 C1 N2 -1.6(7) . . . . ?
Zn1 N1 C1 N2 178.5(4) . . . . ?
C1 N2 C2 C3 -2.2(7) . . . . ?
N2 C2 C3 N1 1.2(7) . . . . ?
N2 C2 C3 C4 174.8(6) . . . . ?
C1 N1 C3 C2 0.1(7) . . . . ?
Zn1 N1 C3 C2 -180.0(4) . . . . ?
C1 N1 C3 C4 -174.1(6) . . . . ?
Zn1 N1 C3 C4 5.8(9) . . . . ?
C2 C3 C4 C5 113.5(8) . . . . ?
N1 C3 C4 C5 -73.6(8) . . . . ?
C3 C4 C5 N3 167.0(5) . . . . ?
C3 C4 C5 C6 -71.9(7) . . . . ?
N3 C5 C6 O10 -142.7(6) . . . . ?
C4 C5 C6 O10 97.2(7) . . . . ?
N3 C5 C6 O11 39.4(8) . . . . ?
C4 C5 C6 O11 -80.8(7) . . . . ?
